data_4320199
loop_
_publ_author_name
'Satyanarayan Pal'
'Samudranil Pal'

_publ_section_title
;
 A Diruthenum(III) Complex Possessing a Diazine and Two Chloride Bridges:
 Synthesis, Structure, and Properties
;
_journal_name_full 'Inorganic Chemistry'
_journal_page_first 4807
_journal_page_last 4810
_journal_paper_doi 10.1021/ic010310y
_journal_volume 40
_journal_year 2001
_chemical_formula_sum 'C51 H41 Cl7 N2 O2 P2 Ru2'
_chemical_formula_weight 1226.09
_chemical_name_systematic
;
  ?
;
_space_group_IT_number 14
_symmetry_cell_setting monoclinic
_symmetry_space_group_name_Hall '-P 2yn'
_symmetry_space_group_name_H-M 'P 1 21/n 1'
_atom_sites_solution_hydrogens geom
_atom_sites_solution_primary direct
_atom_sites_solution_secondary difmap
_audit_creation_method SHELXL-97
_cell_angle_alpha 90.00
_cell_angle_beta 91.32(12)
_cell_angle_gamma 90.00
_cell_formula_units_Z 4
_cell_length_a 17.857(3)
_cell_length_b 16.709(2)
_cell_length_c 18.236(2)
_cell_measurement_reflns_used 25
_cell_measurement_temperature 298
_cell_measurement_theta_max 10.69
_cell_measurement_theta_min 9.53
_cell_volume 5439.7(13)
_computing_cell_refinement 'CAD4 Software (Enraf-Nonius, 1989)'
_computing_data_collection 'CAD4 Software (Enraf-Nonius, 1989)'
_computing_data_reduction 'XTAL3.4 (Hall et al., 1995)'
_computing_molecular_graphics 'ORTEX 6a (McArdle, 1995)'
_computing_publication_material SHELXL-97
_computing_structure_refinement 'SHELXL-97 (Sheldrick, 1997)'
_computing_structure_solution 'SHELXS-97 (Sheldrick, 1990)'
_diffrn_ambient_temperature 298
_diffrn_measured_fraction_theta_full 0.958
_diffrn_measured_fraction_theta_max 0.958
_diffrn_measurement_device_type 'Enraf-Nonius Mach3 four-circle'
_diffrn_measurement_method 'Profile data from omega'
_diffrn_radiation_monochromator graphite
_diffrn_radiation_source 'fine-focus sealed tube'
_diffrn_radiation_type MoK\a
_diffrn_radiation_wavelength 0.71073
_diffrn_reflns_av_R_equivalents 0.0161
_diffrn_reflns_av_sigmaI/netI 0.1069
_diffrn_reflns_limit_h_max 20
_diffrn_reflns_limit_h_min 0
_diffrn_reflns_limit_k_max 19
_diffrn_reflns_limit_k_min 0
_diffrn_reflns_limit_l_max 20
_diffrn_reflns_limit_l_min -20
_diffrn_reflns_number 8929
_diffrn_reflns_theta_full 23.95
_diffrn_reflns_theta_max 23.95
_diffrn_reflns_theta_min 1.58
_diffrn_standards_decay_% none
_diffrn_standards_interval_time 90
_diffrn_standards_number 3
_exptl_absorpt_coefficient_mu 0.997
_exptl_absorpt_correction_T_max 0.97
_exptl_absorpt_correction_T_min 0.79
_exptl_absorpt_correction_type 'empirical based on psi-scan'
_exptl_absorpt_process_details 'Datcor (Reibenspies, 1989)'
_exptl_crystal_colour dark
_exptl_crystal_density_diffrn 1.497
_exptl_crystal_density_meas ?
_exptl_crystal_density_method 'not measured'
_exptl_crystal_description blocks
_exptl_crystal_F_000 2456
_exptl_crystal_size_max 0.38
_exptl_crystal_size_mid 0.36
_exptl_crystal_size_min 0.25
_refine_diff_density_max 1.279
_refine_diff_density_min -0.917
_refine_diff_density_rms 0.162
_refine_ls_extinction_method none
_refine_ls_goodness_of_fit_ref 1.067
_refine_ls_hydrogen_treatment mixed
_refine_ls_matrix_type full
_refine_ls_number_parameters 591
_refine_ls_number_reflns 8455
_refine_ls_number_restraints 19
_refine_ls_restrained_S_all 1.081
_refine_ls_R_factor_all 0.1546
_refine_ls_R_factor_gt 0.0762
_refine_ls_shift/su_max 0.049
_refine_ls_shift/su_mean 0.001
_refine_ls_structure_factor_coef Fsqd
_refine_ls_weighting_details 'w=1/[\s^2^(Fo^2^)+(0.1202P)^2^+0.0000P] where P=(Fo^2^+2Fc^2^)/3'
_refine_ls_weighting_scheme calc
_refine_ls_wR_factor_gt 0.1922
_refine_ls_wR_factor_ref 0.2333
_reflns_number_gt 4654
_reflns_number_total 8455
_reflns_threshold_expression >2sigma(I)
_cod_data_source_file ic010310y.cif
_cod_data_source_block '[Ru2Cl4(PPh3)2(salhn)]'
_cod_depositor_comments
;
The following automatic conversions were performed:

'_symmetry_cell_setting' value 'Monoclinic' changed to 'monoclinic'
according to the built-in table from CIF Core dictionary named
'cif_core.dic' version 2.4.1 from 2010-06-29.

Automatic conversion script
Id: cif_fix_values 1646 2011-03-28 12:23:43Z adriana 

The following automatic conversions were performed:

'_exptl_crystal_density_meas' value 'not measured' was changed to '?'
- the value is perceived as not measured.

Automatic conversion script
Id: cif_fix_values 3008 2015-01-20 13:52:24Z robertas 

The following automatic conversions were performed:

'_refine_ls_weighting_scheme' value 'calc
w=1/[\s^2^(Fo^2^)+(0.1202P)^2^+0.0000P] where P=(Fo^2^+2Fc^2^)/3' was
changed to 'calc'. New tag '_refine_ls_weighting_details' was
created. The value of the new tag was set to
'w=1/[\s^2^(Fo^2^)+(0.1202P)^2^+0.0000P] where P=(Fo^2^+2Fc^2^)/3'.

Automatic conversion script
Id: cif_fix_values 3143 2015-03-26 13:38:13Z robertas 
;
_cod_original_cell_volume 5439.5(13)
_cod_database_code 4320199

loop_
_symmetry_equiv_pos_as_xyz
'x, y, z'
'-x+1/2, y+1/2, -z+1/2'
'-x, -y, -z'
'x-1/2, -y-1/2, z-1/2'

loop_
_atom_site_label
_atom_site_type_symbol
_atom_site_fract_x
_atom_site_fract_y
_atom_site_fract_z
_atom_site_U_iso_or_equiv
_atom_site_adp_type
_atom_site_occupancy
_atom_site_calc_flag
_atom_site_refinement_flags
_atom_site_disorder_assembly
_atom_site_disorder_group
Ru1 Ru 0.42928(5) 0.97398(6) 0.19017(5) 0.0398(3) Uani 1 d . . .
Ru2 Ru 0.25207(6) 0.99939(5) 0.13147(5) 0.0388(3) Uani 1 d . . .
Cl1 Cl 0.34366(17) 1.08687(17) 0.18736(17) 0.0493(8) Uani 1 d . . .
Cl2 Cl 0.31624(17) 0.90353(17) 0.20909(16) 0.0480(8) Uani 1 d . . .
Cl3 Cl 0.52867(18) 1.0565(2) 0.15640(18) 0.0600(9) Uani 1 d . . .
Cl4 Cl 0.18358(18) 0.89900(18) 0.07313(17) 0.0534(8) Uani 1 d . . .
P1 P 0.46009(18) 0.98211(19) 0.31743(16) 0.0434(8) Uani 1 d . . .
P2 P 0.15325(19) 1.01933(19) 0.21534(17) 0.0478(8) Uani 1 d . . .
O1 O 0.4922(5) 0.8783(5) 0.1912(4) 0.054(2) Uani 1 d . . .
O2 O 0.2048(5) 1.0835(4) 0.0707(4) 0.050(2) Uani 1 d . . .
N1 N 0.4024(5) 0.9523(6) 0.0805(5) 0.044(2) Uani 1 d . . .
N2 N 0.3356(5) 0.9881(5) 0.0546(5) 0.040(2) Uani 1 d . . .
C1 C 0.5234(8) 0.8443(8) 0.1353(8) 0.061(4) Uani 1 d . . .
C2 C 0.5840(9) 0.7942(10) 0.1481(8) 0.086(5) Uani 1 d . . .
H2 H 0.6018 0.7876 0.1960 0.103 Uiso 1 calc R . .
C3 C 0.6189(12) 0.7538(13) 0.0932(10) 0.136(9) Uani 1 d . . .
H3 H 0.6586 0.7196 0.1045 0.163 Uiso 1 calc R . .
C4 C 0.5946(12) 0.7642(14) 0.0189(9) 0.142(10) Uani 1 d . . .
H4 H 0.6205 0.7405 -0.0191 0.170 Uiso 1 calc R . .
C5 C 0.5328(9) 0.8096(11) 0.0048(8) 0.095(6) Uani 1 d . . .
H5 H 0.5120 0.8106 -0.0424 0.114 Uiso 1 calc R . .
C6 C 0.4998(8) 0.8550(9) 0.0603(7) 0.064(4) Uani 1 d . . .
C7 C 0.4345(7) 0.9015(8) 0.0395(6) 0.053(3) Uani 1 d . . .
H7 H 0.4142 0.8938 -0.0074 0.064 Uiso 1 calc R . .
C8 C 0.3338(7) 1.0190(7) -0.0095(7) 0.052(3) Uani 1 d . . .
H8 H 0.3766 1.0151 -0.0375 0.062 Uiso 1 calc R . .
C9 C 0.2691(8) 1.0596(8) -0.0415(7) 0.063(4) Uani 1 d . . .
C10 C 0.2677(11) 1.0738(11) -0.1165(8) 0.100(6) Uani 1 d . . .
H10 H 0.3081 1.0569 -0.1439 0.120 Uiso 1 calc R . .
C11 C 0.2097(12) 1.1113(13) -0.1516(9) 0.123(8) Uani 1 d . . .
H11 H 0.2103 1.1193 -0.2021 0.148 Uiso 1 calc R . .
C12 C 0.1505(11) 1.1370(11) -0.1121(8) 0.111(7) Uani 1 d . . .
H12 H 0.1091 1.1600 -0.1356 0.133 Uiso 1 calc R . .
C13 C 0.1527(8) 1.1287(7) -0.0389(7) 0.066(4) Uani 1 d . . .
H13 H 0.1136 1.1499 -0.0121 0.079 Uiso 1 calc R . .
C14 C 0.2114(7) 1.0894(7) -0.0008(6) 0.047(3) Uani 1 d . . .
C15 C 0.5500(7) 0.9366(8) 0.3446(7) 0.052(3) Uani 1 d . . .
C16 C 0.6104(9) 0.9497(12) 0.3012(8) 0.100(6) Uani 1 d . . .
H16 H 0.6052 0.9767 0.2568 0.121 Uiso 1 calc R . .
C17 C 0.6800(10) 0.9213(15) 0.3256(10) 0.128(9) Uani 1 d . . .
H17 H 0.7222 0.9312 0.2981 0.153 Uiso 1 calc R . .
C18 C 0.6869(11) 0.8787(12) 0.3900(11) 0.111(8) Uani 1 d . . .
H18 H 0.7332 0.8578 0.4045 0.133 Uiso 1 calc R . .
C19 C 0.6264(11) 0.8673(10) 0.4325(10) 0.084(5) Uani 1 d . . .
H19 H 0.6310 0.8413 0.4775 0.101 Uiso 1 calc R . .
C20 C 0.5590(8) 0.8949(8) 0.4074(7) 0.061(4) Uani 1 d . . .
H20 H 0.5170 0.8846 0.4350 0.073 Uiso 1 calc R . .
C21 C 0.4678(7) 1.0809(7) 0.3586(6) 0.047(3) Uani 1 d . . .
C22 C 0.5330(8) 1.1067(8) 0.3925(8) 0.067(4) Uani 1 d . . .
H22 H 0.5751 1.0739 0.3943 0.081 Uiso 1 calc R . .
C23 C 0.5352(9) 1.1835(10) 0.4244(9) 0.082(5) Uani 1 d . . .
H23 H 0.5774 1.1987 0.4518 0.098 Uiso 1 calc R . .
C24 C 0.4782(9) 1.2354(8) 0.4165(7) 0.066(4) Uani 1 d . . .
H24 H 0.4830 1.2873 0.4345 0.080 Uiso 1 calc R . .
C25 C 0.4128(8) 1.2116(8) 0.3818(7) 0.064(4) Uani 1 d . . .
H25 H 0.3722 1.2463 0.3778 0.077 Uiso 1 calc R . .
C26 C 0.4084(8) 1.1351(8) 0.3530(7) 0.063(4) Uani 1 d . . .
H26 H 0.3643 1.1192 0.3291 0.075 Uiso 1 calc R . .
C27 C 0.3948(7) 0.9266(7) 0.3742(7) 0.044(3) Uani 1 d . . .
C28 C 0.3535(7) 0.9608(9) 0.4269(7) 0.060(4) Uani 1 d . . .
H28 H 0.3584 1.0153 0.4362 0.071 Uiso 1 calc R . .
C29 C 0.3044(9) 0.9163(12) 0.4668(9) 0.089(5) Uani 1 d . . .
H29 H 0.2768 0.9404 0.5034 0.107 Uiso 1 calc R . .
C30 C 0.2959(9) 0.8353(12) 0.4524(9) 0.085(6) Uani 1 d . . .
H30 H 0.2614 0.8051 0.4780 0.102 Uiso 1 calc R . .
C31 C 0.3397(9) 0.7994(9) 0.3989(8) 0.070(4) Uani 1 d . . .
H31 H 0.3366 0.7447 0.3900 0.083 Uiso 1 calc R . .
C32 C 0.3867(8) 0.8458(8) 0.3607(7) 0.059(4) Uani 1 d . . .
H32 H 0.4146 0.8225 0.3240 0.070 Uiso 1 calc R . .
C33 C 0.1765(7) 1.0797(8) 0.2957(6) 0.049(3) Uani 1 d . . .
C34 C 0.2048(8) 1.1565(8) 0.2828(8) 0.061(4) Uani 1 d . . .
H34 H 0.2127 1.1730 0.2349 0.074 Uiso 1 calc R . .
C35 C 0.2210(10) 1.2078(9) 0.3400(9) 0.086(5) Uani 1 d . . .
H35 H 0.2399 1.2587 0.3312 0.103 Uiso 1 calc R . .
C36 C 0.2089(11) 1.1830(11) 0.4085(11) 0.097(6) Uani 1 d . . .
H36 H 0.2188 1.2179 0.4473 0.117 Uiso 1 calc R . .
C37 C 0.1833(13) 1.1104(13) 0.4229(10) 0.126(8) Uani 1 d . . .
H37 H 0.1757 1.0948 0.4711 0.151 Uiso 1 calc R . .
C38 C 0.1678(10) 1.0572(10) 0.3650(8) 0.092(5) Uani 1 d . . .
H38 H 0.1512 1.0057 0.3752 0.110 Uiso 1 calc R . .
C39 C 0.1129(7) 0.9276(8) 0.2516(6) 0.051(3) Uani 1 d . . .
C40 C 0.1567(9) 0.8749(9) 0.2926(8) 0.070(4) Uani 1 d . . .
H40 H 0.2064 0.8884 0.3029 0.083 Uiso 1 calc R . .
C41 C 0.1294(10) 0.8019(9) 0.3194(9) 0.078(5) Uani 1 d . . .
H41 H 0.1598 0.7677 0.3471 0.094 Uiso 1 calc R . .
C42 C 0.0585(11) 0.7837(10) 0.3038(8) 0.085(5) Uani 1 d . . .
H42 H 0.0398 0.7348 0.3196 0.102 Uiso 1 calc R . .
C43 C 0.0135(12) 0.8327(12) 0.2663(12) 0.130(9) Uani 1 d . . .
H43 H -0.0368 0.8195 0.2603 0.155 Uiso 1 calc R . .
C44 C 0.0405(10) 0.9056(10) 0.2348(10) 0.096(6) Uani 1 d . . .
H44 H 0.0100 0.9368 0.2042 0.115 Uiso 1 calc R . .
C45 C 0.0723(7) 1.0693(8) 0.1739(7) 0.053(3) Uani 1 d . . .
C46 C 0.0399(8) 1.1365(9) 0.2041(8) 0.076(5) Uani 1 d . . .
H46 H 0.0598 1.1587 0.2470 0.091 Uiso 1 calc R . .
C47 C -0.0238(10) 1.1711(11) 0.1691(11) 0.106(7) Uani 1 d . . .
H47 H -0.0465 1.2151 0.1904 0.127 Uiso 1 calc R . .
C48 C -0.0520(9) 1.1418(11) 0.1060(9) 0.087(5) Uani 1 d . . .
H48 H -0.0927 1.1661 0.0824 0.105 Uiso 1 calc R . .
C49 C -0.0211(9) 1.0784(11) 0.0788(9) 0.083(5) Uani 1 d . . .
H49 H -0.0429 1.0553 0.0371 0.100 Uiso 1 calc R . .
C50 C 0.0418(8) 1.0441(9) 0.1083(7) 0.071(4) Uani 1 d . . .
H50 H 0.0647 1.0026 0.0833 0.086 Uiso 1 calc R . .
C51A C -0.2531(11) 1.2309(12) 0.1727(12) 0.51(17) Uiso 0.25 d PD . .
C51B C -0.3228(12) 1.1460(12) 0.1823(12) 0.32(3) Uiso 0.75 d PD . .
Cl5 Cl -0.2646(7) 1.1532(7) 0.1013(6) 0.192(4) Uiso 0.75 d PD . .
Cl5A Cl -0.2234(15) 1.1278(17) 0.178(2) 0.27(2) Uiso 0.25 d PD . .
Cl6 Cl -0.2444(14) 1.1598(16) 0.2469(13) 0.325(14) Uiso 0.50 d PD . .
Cl6A Cl -0.3109(13) 1.2167(14) 0.2537(10) 0.281(11) Uiso 0.50 d PD . .
Cl7 Cl -0.3528(9) 1.2521(11) 0.1716(12) 0.214(7) Uiso 0.50 d PD . .
Cl7A Cl -0.3315(17) 1.2185(19) 0.1093(15) 0.58(3) Uiso 0.50 d PD . .

loop_
_atom_site_aniso_label
_atom_site_aniso_U_11
_atom_site_aniso_U_22
_atom_site_aniso_U_33
_atom_site_aniso_U_23
_atom_site_aniso_U_13
_atom_site_aniso_U_12
Ru1 0.0471(6) 0.0385(6) 0.0334(5) 0.0006(4) -0.0047(4) 0.0012(5)
Ru2 0.0499(6) 0.0330(5) 0.0330(5) 0.0014(4) -0.0078(4) 0.0018(4)
Cl1 0.057(2) 0.0366(17) 0.0532(18) -0.0060(14) -0.0120(15) -0.0014(14)
Cl2 0.0551(19) 0.0431(17) 0.0452(17) 0.0111(13) -0.0132(14) -0.0059(14)
Cl3 0.053(2) 0.070(2) 0.057(2) 0.0117(17) -0.0008(16) -0.0129(17)
Cl4 0.061(2) 0.0463(19) 0.0524(19) -0.0037(14) -0.0145(16) -0.0049(15)
P1 0.0482(19) 0.0438(19) 0.0379(17) -0.0007(14) -0.0062(14) 0.0035(15)
P2 0.060(2) 0.044(2) 0.0393(17) 0.0020(14) -0.0096(15) 0.0013(16)
O1 0.063(6) 0.055(5) 0.045(5) -0.002(4) -0.005(4) 0.023(4)
O2 0.071(6) 0.033(5) 0.046(5) 0.007(4) -0.007(4) 0.008(4)
N1 0.052(6) 0.045(6) 0.035(5) 0.000(5) -0.002(5) 0.009(5)
N2 0.053(6) 0.033(5) 0.034(5) 0.004(4) -0.005(4) 0.005(5)
C1 0.069(10) 0.060(9) 0.055(9) -0.004(7) -0.007(7) 0.019(7)
C2 0.099(13) 0.103(13) 0.057(9) 0.004(9) -0.002(9) 0.063(11)
C3 0.16(2) 0.16(2) 0.082(14) -0.011(13) 0.005(13) 0.122(17)
C4 0.18(2) 0.19(2) 0.059(12) -0.024(13) -0.020(13) 0.119(19)
C5 0.091(12) 0.138(16) 0.056(10) -0.024(10) -0.012(9) 0.057(12)
C6 0.060(9) 0.080(10) 0.051(8) -0.007(7) -0.006(7) 0.028(8)
C7 0.071(9) 0.058(8) 0.029(7) 0.000(6) -0.015(6) 0.015(7)
C8 0.056(8) 0.057(8) 0.043(7) 0.000(6) -0.001(6) 0.008(7)
C9 0.087(11) 0.058(9) 0.043(8) 0.006(6) -0.004(7) 0.018(8)
C10 0.132(16) 0.111(14) 0.058(10) 0.016(10) 0.012(10) 0.055(12)
C11 0.153(19) 0.17(2) 0.041(9) 0.018(11) -0.004(11) 0.103(17)
C12 0.144(18) 0.141(17) 0.045(10) -0.009(10) -0.038(11) 0.080(14)
C13 0.091(11) 0.046(8) 0.060(9) 0.004(7) -0.015(8) 0.029(8)
C14 0.074(9) 0.041(7) 0.027(7) 0.005(5) -0.009(6) 0.011(6)
C15 0.045(8) 0.072(9) 0.036(7) -0.007(6) -0.014(6) 0.008(7)
C16 0.068(11) 0.18(2) 0.051(9) 0.022(11) -0.013(8) 0.045(12)
C17 0.075(13) 0.25(3) 0.062(12) 0.013(14) 0.011(10) 0.040(15)
C18 0.094(15) 0.146(18) 0.090(14) -0.031(13) -0.047(12) 0.073(14)
C19 0.089(13) 0.084(12) 0.077(12) -0.001(9) -0.028(10) 0.024(10)
C20 0.066(10) 0.062(9) 0.055(9) -0.001(7) -0.011(7) -0.001(7)
C21 0.052(8) 0.044(7) 0.045(7) 0.004(6) -0.007(6) -0.009(6)
C22 0.077(10) 0.045(8) 0.079(10) -0.012(7) -0.022(8) -0.004(7)
C23 0.081(12) 0.073(11) 0.089(12) -0.008(9) -0.030(10) -0.018(9)
C24 0.093(12) 0.041(8) 0.065(9) -0.008(7) -0.015(8) -0.005(8)
C25 0.076(11) 0.057(9) 0.060(9) -0.009(7) -0.001(8) 0.014(8)
C26 0.067(10) 0.059(9) 0.061(9) -0.016(7) -0.030(7) 0.000(7)
C27 0.049(8) 0.032(7) 0.049(7) 0.004(6) -0.009(6) -0.007(6)
C28 0.060(9) 0.061(9) 0.058(9) -0.002(7) 0.001(7) -0.002(7)
C29 0.078(12) 0.113(16) 0.077(12) 0.029(11) 0.013(9) 0.010(11)
C30 0.060(10) 0.121(16) 0.074(12) 0.057(11) -0.014(9) -0.029(10)
C31 0.099(13) 0.067(10) 0.041(8) 0.015(7) -0.031(8) -0.024(9)
C32 0.065(9) 0.065(10) 0.046(8) 0.014(7) 0.001(7) 0.008(7)
C33 0.057(8) 0.054(8) 0.036(7) 0.002(6) -0.002(6) 0.002(6)
C34 0.078(10) 0.050(9) 0.056(8) 0.002(7) -0.019(7) 0.005(7)
C35 0.126(15) 0.055(10) 0.074(11) -0.008(8) -0.041(11) 0.024(9)
C36 0.123(16) 0.069(12) 0.099(15) -0.027(11) -0.028(12) -0.002(11)
C37 0.21(2) 0.109(17) 0.057(11) -0.018(11) -0.027(13) -0.009(17)
C38 0.142(17) 0.079(12) 0.054(10) -0.004(9) 0.004(10) -0.011(11)
C39 0.055(8) 0.063(9) 0.034(7) 0.004(6) -0.001(6) -0.007(7)
C40 0.071(10) 0.072(10) 0.066(10) 0.014(8) 0.007(8) 0.004(8)
C41 0.097(13) 0.059(10) 0.080(11) 0.018(8) 0.023(10) 0.007(9)
C42 0.111(16) 0.077(12) 0.067(11) 0.023(9) 0.002(10) -0.031(11)
C43 0.120(18) 0.108(16) 0.16(2) 0.061(15) -0.029(16) -0.055(14)
C44 0.098(14) 0.083(13) 0.106(14) 0.026(10) -0.020(11) -0.023(11)
C45 0.053(8) 0.062(9) 0.043(8) -0.002(6) 0.003(6) -0.004(7)
C46 0.067(10) 0.087(12) 0.073(10) -0.025(9) 0.001(8) 0.013(9)
C47 0.084(13) 0.104(14) 0.129(17) -0.024(12) -0.015(12) 0.060(11)
C48 0.074(12) 0.108(15) 0.078(12) 0.010(10) -0.033(10) 0.025(11)
C49 0.084(12) 0.096(13) 0.067(10) -0.009(9) -0.030(9) 0.018(10)
C50 0.082(11) 0.078(11) 0.053(9) -0.011(8) -0.011(8) 0.028(9)

loop_
_atom_type_symbol
_atom_type_description
_atom_type_scat_dispersion_real
_atom_type_scat_dispersion_imag
_atom_type_scat_source
C C 0.0033 0.0016 'International Tables Vol C Tables 4.2.6.8 and 6.1.1.4'
H H 0.0000 0.0000 'International Tables Vol C Tables 4.2.6.8 and 6.1.1.4'
N N 0.0061 0.0033 'International Tables Vol C Tables 4.2.6.8 and 6.1.1.4'
O O 0.0106 0.0060 'International Tables Vol C Tables 4.2.6.8 and 6.1.1.4'
P P 0.1023 0.0942 'International Tables Vol C Tables 4.2.6.8 and 6.1.1.4'
Cl Cl 0.1484 0.1585 'International Tables Vol C Tables 4.2.6.8 and 6.1.1.4'
Ru Ru -1.2594 0.8363 'International Tables Vol C Tables 4.2.6.8 and 6.1.1.4'

loop_
_geom_angle_atom_site_label_1
_geom_angle_atom_site_label_2
_geom_angle_atom_site_label_3
_geom_angle
_geom_angle_site_symmetry_1
_geom_angle_site_symmetry_3
_geom_angle_publ_flag
O1 Ru1 N1 89.2(4) . . ?
O1 Ru1 Cl3 92.6(3) . . ?
N1 Ru1 Cl3 90.5(3) . . ?
O1 Ru1 Cl2 94.8(3) . . ?
N1 Ru1 Cl2 82.8(3) . . ?
Cl3 Ru1 Cl2 169.97(11) . . ?
O1 Ru1 P1 85.3(3) . . ?
N1 Ru1 P1 173.2(3) . . ?
Cl3 Ru1 P1 93.63(14) . . ?
Cl2 Ru1 P1 93.73(15) . . ?
O1 Ru1 Cl1 176.0(3) . . ?
N1 Ru1 Cl1 89.1(3) . . ?
Cl3 Ru1 Cl1 91.01(12) . . ?
Cl2 Ru1 Cl1 81.42(11) . . ?
P1 Ru1 Cl1 96.18(13) . . ?
O2 Ru2 N2 89.4(3) . . ?
O2 Ru2 Cl4 92.5(3) . . ?
N2 Ru2 Cl4 90.2(3) . . ?
O2 Ru2 P2 87.0(3) . . ?
N2 Ru2 P2 176.4(2) . . ?
Cl4 Ru2 P2 90.29(12) . . ?
O2 Ru2 Cl1 94.8(3) . . ?
N2 Ru2 Cl1 81.3(3) . . ?
Cl4 Ru2 Cl1 168.79(12) . . ?
P2 Ru2 Cl1 98.60(11) . . ?
O2 Ru2 Cl2 175.9(2) . . ?
N2 Ru2 Cl2 89.8(2) . . ?
Cl4 Ru2 Cl2 91.56(12) . . ?
P2 Ru2 Cl2 93.73(11) . . ?
Cl1 Ru2 Cl2 81.11(12) . . ?
Ru2 Cl1 Ru1 87.62(10) . . ?
Ru1 Cl2 Ru2 88.82(11) . . ?
C21 P1 C27 105.7(6) . . ?
C21 P1 C15 102.0(6) . . ?
C27 P1 C15 101.7(6) . . ?
C21 P1 Ru1 117.9(4) . . ?
C27 P1 Ru1 112.8(4) . . ?
C15 P1 Ru1 114.9(4) . . ?
C45 P2 C33 104.2(6) . . ?
C45 P2 C39 102.7(6) . . ?
C33 P2 C39 105.0(6) . . ?
C45 P2 Ru2 113.0(4) . . ?
C33 P2 Ru2 115.8(4) . . ?
C39 P2 Ru2 114.8(4) . . ?
C1 O1 Ru1 127.3(8) . . ?
C14 O2 Ru2 124.3(7) . . ?
C7 N1 N2 118.4(9) . . ?
C7 N1 Ru1 125.7(8) . . ?
N2 N1 Ru1 115.1(7) . . ?
C8 N2 N1 118.8(10) . . ?
C8 N2 Ru2 125.3(8) . . ?
N1 N2 Ru2 115.4(6) . . ?
O1 C1 C2 118.6(12) . . ?
O1 C1 C6 124.8(12) . . ?
C2 C1 C6 116.6(13) . . ?
C3 C2 C1 122.9(14) . . ?
C2 C3 C4 120.1(16) . . ?
C5 C4 C3 118.5(16) . . ?
C4 C5 C6 121.2(14) . . ?
C5 C6 C1 120.1(12) . . ?
C5 C6 C7 116.8(12) . . ?
C1 C6 C7 122.3(12) . . ?
N1 C7 C6 125.1(11) . . ?
N2 C8 C9 124.0(12) . . ?
C14 C9 C10 118.2(13) . . ?
C14 C9 C8 123.5(11) . . ?
C10 C9 C8 118.1(14) . . ?
C11 C10 C9 122.6(16) . . ?
C10 C11 C12 119.2(15) . . ?
C13 C12 C11 119.3(15) . . ?
C12 C13 C14 122.9(15) . . ?
O2 C14 C9 126.4(11) . . ?
O2 C14 C13 116.2(12) . . ?
C9 C14 C13 117.4(11) . . ?
C20 C15 C16 119.5(13) . . ?
C20 C15 P1 122.0(11) . . ?
C16 C15 P1 118.3(10) . . ?
C15 C16 C17 118.1(15) . . ?
C18 C17 C16 120.7(18) . . ?
C19 C18 C17 120.2(16) . . ?
C18 C19 C20 118.0(16) . . ?
C15 C20 C19 123.4(15) . . ?
C22 C21 C26 117.6(12) . . ?
C22 C21 P1 121.7(10) . . ?
C26 C21 P1 120.6(9) . . ?
C21 C22 C23 119.0(14) . . ?
C24 C23 C22 122.1(14) . . ?
C23 C24 C25 119.7(13) . . ?
C24 C25 C26 118.8(13) . . ?
C25 C26 C21 122.4(12) . . ?
C28 C27 C32 118.9(12) . . ?
C28 C27 P1 123.6(10) . . ?
C32 C27 P1 117.5(10) . . ?
C27 C28 C29 121.0(15) . . ?
C28 C29 C30 119.8(17) . . ?
C29 C30 C31 119.3(15) . . ?
C32 C31 C30 118.6(15) . . ?
C31 C32 C27 122.3(14) . . ?
C38 C33 C34 118.0(13) . . ?
C38 C33 P2 125.3(12) . . ?
C34 C33 P2 116.7(9) . . ?
C35 C34 C33 120.9(14) . . ?
C36 C35 C34 118.6(16) . . ?
C37 C36 C35 122.1(17) . . ?
C36 C37 C38 119.7(18) . . ?
C33 C38 C37 120.6(17) . . ?
C44 C39 C40 117.9(14) . . ?
C44 C39 P2 121.5(11) . . ?
C40 C39 P2 120.4(11) . . ?
C39 C40 C41 122.8(15) . . ?
C42 C41 C40 117.5(16) . . ?
C43 C42 C41 122.2(16) . . ?
C42 C43 C44 121.7(18) . . ?
C39 C44 C43 117.5(16) . . ?
C50 C45 C46 115.8(13) . . ?
C50 C45 P2 121.2(11) . . ?
C46 C45 P2 122.9(10) . . ?
C45 C46 C47 119.5(14) . . ?
C48 C47 C46 121.4(15) . . ?
C49 C48 C47 118.1(15) . . ?
C48 C49 C50 123.1(15) . . ?
C49 C50 C45 121.7(14) . . ?
Cl6 C51A Cl5A 46.4(11) . . ?
Cl6 C51A Cl7A 117.1(12) . . ?
Cl5A C51A Cl7A 98.5(14) . . ?
Cl6 C51A Cl7 101.8(12) . . ?
Cl5A C51A Cl7 118.3(12) . . ?
Cl7A C51A Cl7 43.1(11) . . ?
Cl6 C51A Cl6A 49.7(10) . . ?
Cl5A C51A Cl6A 90.2(13) . . ?
Cl7A C51A Cl6A 93.3(13) . . ?
Cl7 C51A Cl6A 57.6(9) . . ?
Cl6 C51A Cl5 94.1(12) . . ?
Cl5A C51A Cl5 52.8(11) . . ?
Cl7A C51A Cl5 52.8(11) . . ?
Cl7 C51A Cl5 92.0(11) . . ?
Cl6A C51A Cl5 114.9(10) . . ?
Cl6 C51A C51B 58.9(8) . . ?
Cl5A C51A C51B 58.3(8) . . ?
Cl7A C51A C51B 58.2(8) . . ?
Cl7 C51A C51B 60.1(8) . . ?
Cl6A C51A C51B 56.5(7) . . ?
Cl5 C51A C51B 58.5(8) . . ?
Cl6A C51B Cl7A 95.8(13) . . ?
Cl6A C51B Cl5A 92.4(13) . . ?
Cl7A C51B Cl5A 98.6(14) . . ?
Cl6A C51B Cl6 50.4(10) . . ?
Cl7A C51B Cl6 116.3(12) . . ?
Cl5A C51B Cl6 46.2(11) . . ?
Cl6A C51B Cl5 119.3(11) . . ?
Cl7A C51B Cl5 53.2(11) . . ?
Cl5A C51B Cl5 53.1(11) . . ?
Cl6 C51B Cl5 94.1(12) . . ?
Cl6A C51B Cl7 58.0(10) . . ?
Cl7A C51B Cl7 42.6(11) . . ?
Cl5A C51B Cl7 115.9(12) . . ?
Cl6 C51B Cl7 99.3(12) . . ?
Cl5 C51B Cl7 91.2(11) . . ?
Cl6A C51B C51A 60.0(8) . . ?
Cl7A C51B C51A 58.4(8) . . ?
Cl5A C51B C51A 58.3(8) . . ?
Cl6 C51B C51A 58.0(8) . . ?
Cl5 C51B C51A 59.4(8) . . ?
Cl7 C51B C51A 57.8(8) . . ?
Cl5A Cl5 Cl7A 114.6(12) . . ?
Cl5A Cl5 C51B 62.7(9) . . ?
Cl7A Cl5 C51B 62.6(9) . . ?
Cl5A Cl5 C51A 62.2(9) . . ?
Cl7A Cl5 C51A 62.3(9) . . ?
C51B Cl5 C51A 62.2(7) . . ?
Cl6 Cl5A Cl5 122.6(15) . . ?
Cl6 Cl5A C51A 66.8(11) . . ?
Cl5 Cl5A C51A 65.0(10) . . ?
Cl6 Cl5A C51B 67.6(12) . . ?
Cl5 Cl5A C51B 64.3(10) . . ?
C51A Cl5A C51B 63.5(8) . . ?
Cl5A Cl6 Cl6A 121.8(14) . . ?
Cl5A Cl6 C51A 66.8(11) . . ?
Cl6A Cl6 C51A 66.3(10) . . ?
Cl5A Cl6 C51B 66.2(11) . . ?
Cl6A Cl6 C51B 62.9(9) . . ?
C51A Cl6 C51B 63.1(8) . . ?
Cl6 Cl6A Cl7 117.1(12) . . ?
Cl6 Cl6A C51B 66.7(10) . . ?
Cl7 Cl6A C51B 63.7(9) . . ?
Cl6 Cl6A C51A 64.1(10) . . ?
Cl7 Cl6A C51A 60.6(9) . . ?
C51B Cl6A C51A 63.5(8) . . ?
Cl7A Cl7 Cl6A 117.4(13) . . ?
Cl7A Cl7 C51A 68.1(11) . . ?
Cl6A Cl7 C51A 61.8(8) . . ?
Cl7A Cl7 C51B 66.4(11) . . ?
Cl6A Cl7 C51B 58.4(8) . . ?
C51A Cl7 C51B 62.2(8) . . ?
Cl7 Cl7A Cl5 125.8(15) . . ?
Cl7 Cl7A C51B 71.0(13) . . ?
Cl5 Cl7A C51B 64.2(10) . . ?
Cl7 Cl7A C51A 68.8(12) . . ?
Cl5 Cl7A C51A 64.8(10) . . ?
C51B Cl7A C51A 63.4(8) . . ?

loop_
_geom_bond_atom_site_label_1
_geom_bond_atom_site_label_2
_geom_bond_distance
_geom_bond_site_symmetry_2
_geom_bond_publ_flag
Ru1 O1 1.953(8) . ?
Ru1 N1 2.078(9) . ?
Ru1 Cl3 2.341(3) . ?
Ru1 Cl2 2.369(3) . ?
Ru1 P1 2.377(3) . ?
Ru1 Cl1 2.428(3) . ?
Ru2 O2 1.969(7) . ?
Ru2 N2 2.078(10) . ?
Ru2 Cl4 2.320(3) . ?
Ru2 P2 2.385(4) . ?
Ru2 Cl1 2.403(3) . ?
Ru2 Cl2 2.410(3) . ?
P1 C21 1.817(12) . ?
P1 C27 1.828(12) . ?
P1 C15 1.834(12) . ?
P2 C45 1.818(13) . ?
P2 C33 1.820(12) . ?
P2 C39 1.824(13) . ?
O1 C1 1.303(15) . ?
O2 C14 1.314(13) . ?
N1 C7 1.275(14) . ?
N1 N2 1.407(12) . ?
N2 C8 1.278(14) . ?
C1 C2 1.384(18) . ?
C1 C6 1.432(18) . ?
C2 C3 1.37(2) . ?
C3 C4 1.42(2) . ?
C4 C5 1.36(2) . ?
C5 C6 1.405(19) . ?
C6 C7 1.446(17) . ?
C8 C9 1.450(17) . ?
C9 C14 1.376(18) . ?
C9 C10 1.389(18) . ?
C10 C11 1.36(2) . ?
C11 C12 1.36(2) . ?
C12 C13 1.341(19) . ?
C13 C14 1.408(16) . ?
C15 C20 1.347(17) . ?
C15 C16 1.37(2) . ?
C16 C17 1.39(2) . ?
C17 C18 1.38(3) . ?
C18 C19 1.36(2) . ?
C19 C20 1.359(19) . ?
C21 C22 1.375(16) . ?
C21 C26 1.397(17) . ?
C22 C23 1.409(19) . ?
C23 C24 1.342(19) . ?
C24 C25 1.374(18) . ?
C25 C26 1.384(17) . ?
C27 C28 1.352(17) . ?
C27 C32 1.380(17) . ?
C28 C29 1.37(2) . ?
C29 C30 1.39(2) . ?
C30 C31 1.40(2) . ?
C31 C32 1.348(18) . ?
C33 C38 1.331(18) . ?
C33 C34 1.401(17) . ?
C34 C35 1.375(18) . ?
C35 C36 1.34(2) . ?
C36 C37 1.32(2) . ?
C37 C38 1.40(2) . ?
C39 C44 1.371(19) . ?
C39 C40 1.387(17) . ?
C40 C41 1.405(19) . ?
C41 C42 1.33(2) . ?
C42 C43 1.33(2) . ?
C43 C44 1.44(2) . ?
C45 C50 1.369(17) . ?
C45 C46 1.383(18) . ?
C46 C47 1.41(2) . ?
C47 C48 1.34(2) . ?
C48 C49 1.30(2) . ?
C49 C50 1.361(19) . ?
C51A Cl6 1.805(19) . ?
C51A Cl5A 1.805(19) . ?
C51A Cl7A 1.81(2) . ?
C51A Cl7 1.816(19) . ?
C51A Cl6A 1.836(18) . ?
C51A Cl5 1.848(19) . ?
C51A C51B 1.899(18) . ?
C51B Cl6A 1.768(18) . ?
C51B Cl7A 1.80(2) . ?
C51B Cl5A 1.81(2) . ?
C51B Cl6 1.824(19) . ?
C51B Cl5 1.830(18) . ?
C51B Cl7 1.861(19) . ?
Cl5 Cl5A 1.62(3) . ?
Cl5 Cl7A 1.63(3) . ?
Cl5A Cl6 1.42(3) . ?
Cl6 Cl6A 1.53(3) . ?
Cl6A Cl7 1.76(2) . ?
Cl7 Cl7A 1.33(3) . ?
